data_4102637
loop_
_publ_author_name
'Matthew D. Millard'
'Curtis E. Moore'
'Arnold L. Rheingold'
'Joshua S. Figueroa'

_publ_section_title
;
 Four-Coordinate Iridium(I) Monohydrides: Reversible Dinitrogen Binding,
 Bond Activations, and Deprotonations
;
_journal_name_full 'Journal of the American Chemical Society'
_journal_page_first 8921
_journal_page_last 8923
_journal_paper_doi 10.1021/ja1037808
_journal_volume 132
_journal_year 2010
_chemical_formula_sum 'C34 H65 Ir O P2'
_chemical_formula_weight 744.00
_chemical_name_common H2Ir(OH)(P(CH2Ad)(i-Pr)2)2
_chemical_name_systematic
;
 ?
;
_space_group_IT_number 2
_symmetry_cell_setting triclinic
_symmetry_space_group_name_Hall '-P 1'
_symmetry_space_group_name_H-M 'P -1'
_atom_sites_solution_hydrogens geom
_atom_sites_solution_primary direct
_atom_sites_solution_secondary difmap
_audit_creation_method SHELXL-97
_cell_angle_alpha 116.142(5)
_cell_angle_beta 90.733(5)
_cell_angle_gamma 105.160(5)
_cell_formula_units_Z 2
_cell_length_a 10.429(5)
_cell_length_b 13.741(5)
_cell_length_c 13.801(5)
_cell_measurement_reflns_used 6200
_cell_measurement_temperature 100(2)
_cell_measurement_theta_max 25.4
_cell_measurement_theta_min 1.7
_cell_volume 1694.8(12)
_computing_cell_refinement 'Bruker SAINT'
_computing_data_collection 'Bruker APEX2'
_computing_data_reduction 'Bruker SAINT'
_computing_molecular_graphics 'Bruker SHELXTL'
_computing_publication_material 'Bruker SHELXTL'
_computing_structure_refinement 'SHELXL-97 (Sheldrick, 2008)'
_computing_structure_solution 'SHELXS-97 (Sheldrick, 1990)'
_diffrn_ambient_temperature 100(2)
_diffrn_measured_fraction_theta_full 0.995
_diffrn_measured_fraction_theta_max 0.993
_diffrn_measurement_device_type 'Bruker APEX CCD'
_diffrn_measurement_method '\f and \w scans'
_diffrn_radiation_monochromator graphite
_diffrn_radiation_source 'fine-focus sealed tube'
_diffrn_radiation_type MoK\a
_diffrn_radiation_wavelength 0.71069
_diffrn_reflns_av_R_equivalents 0.0286
_diffrn_reflns_av_sigmaI/netI 0.0314
_diffrn_reflns_limit_h_max 12
_diffrn_reflns_limit_h_min -12
_diffrn_reflns_limit_k_max 16
_diffrn_reflns_limit_k_min -16
_diffrn_reflns_limit_l_max 16
_diffrn_reflns_limit_l_min -16
_diffrn_reflns_number 20133
_diffrn_reflns_theta_full 25.00
_diffrn_reflns_theta_max 25.40
_diffrn_reflns_theta_min 1.66
_exptl_absorpt_coefficient_mu 4.057
_exptl_absorpt_correction_T_max 0.5812
_exptl_absorpt_correction_T_min 0.4689
_exptl_absorpt_correction_type multi-scan
_exptl_absorpt_process_details SADABS
_exptl_crystal_colour yellow
_exptl_crystal_density_diffrn 1.458
_exptl_crystal_density_method 'not measured'
_exptl_crystal_description Plate
_exptl_crystal_F_000 768
_exptl_crystal_size_max 0.22
_exptl_crystal_size_mid 0.19
_exptl_crystal_size_min 0.15
_refine_diff_density_max 0.762
_refine_diff_density_min -0.837
_refine_diff_density_rms 0.084
_refine_ls_extinction_method none
_refine_ls_goodness_of_fit_ref 1.040
_refine_ls_hydrogen_treatment mixed
_refine_ls_matrix_type full
_refine_ls_number_parameters 354
_refine_ls_number_reflns 6200
_refine_ls_number_restraints 1
_refine_ls_restrained_S_all 1.040
_refine_ls_R_factor_all 0.0224
_refine_ls_R_factor_gt 0.0199
_refine_ls_shift/su_max 0.002
_refine_ls_shift/su_mean 0.000
_refine_ls_structure_factor_coef Fsqd
_refine_ls_weighting_details 'calc w=1/[\s^2^(Fo^2^)+(0.0139P)^2^+1.4188P] where P=(Fo^2^+2Fc^2^)/3'
_refine_ls_weighting_scheme calc
_refine_ls_wR_factor_gt 0.0420
_refine_ls_wR_factor_ref 0.0435
_reflns_number_gt 5826
_reflns_number_total 6200
_reflns_threshold_expression >2sigma(I)
_cod_data_source_file ja1037808_si_002_04.cif
_cod_data_source_block jfig135
_cod_database_code 4102637

loop_
_symmetry_equiv_pos_as_xyz
'x, y, z'
'-x, -y, -z'

loop_
_atom_site_label
_atom_site_type_symbol
_atom_site_fract_x
_atom_site_fract_y
_atom_site_fract_z
_atom_site_U_iso_or_equiv
_atom_site_adp_type
_atom_site_occupancy
_atom_site_symmetry_multiplicity
_atom_site_calc_flag
_atom_site_refinement_flags
Ir1 Ir 0.768977(10) 0.166899(9) -0.148593(8) 0.01297(4) Uani 1 1 d .
P1 P 0.65413(7) 0.26404(6) -0.01699(5) 0.01303(15) Uani 1 1 d .
P2 P 0.89156(7) 0.08996(6) -0.28237(5) 0.01221(14) Uani 1 1 d .
O1 O 0.7473(2) 0.0483(2) -0.09414(18) 0.0269(5) Uani 1 1 d .
C C 0.3977(3) -0.2600(3) -0.5366(2) 0.0276(7) Uani 1 1 d .
H0A H 0.3170 -0.3242 -0.5507 0.033 Uiso 1 1 calc R
H0B H 0.3778 -0.2192 -0.5760 0.033 Uiso 1 1 calc R
C1 C 0.8015(3) -0.0244(2) -0.4174(2) 0.0163(6) Uani 1 1 d .
H1A H 0.7739 0.0133 -0.4573 0.020 Uiso 1 1 calc R
H1B H 0.8687 -0.0600 -0.4568 0.020 Uiso 1 1 calc R
C2 C 0.6780(3) -0.1216(2) -0.4313(2) 0.0147(6) Uani 1 1 d .
C3 C 0.6401(3) -0.2049(3) -0.5544(2) 0.0202(6) Uani 1 1 d .
H3A H 0.6221 -0.1640 -0.5943 0.024 Uiso 1 1 calc R
H3B H 0.7167 -0.2339 -0.5817 0.024 Uiso 1 1 calc R
C4 C 0.5164(3) -0.3048(2) -0.5773(2) 0.0226(7) Uani 1 1 d .
H4 H 0.4946 -0.3570 -0.6575 0.027 Uiso 1 1 calc R
C6 C 0.4330(3) -0.1792(3) -0.4136(2) 0.0256(7) Uani 1 1 d .
H6 H 0.3553 -0.1502 -0.3868 0.031 Uiso 1 1 calc R
C7 C 0.5561(3) -0.0793(2) -0.3920(2) 0.0199(6) Uani 1 1 d .
H7A H 0.5768 -0.0263 -0.3129 0.024 Uiso 1 1 calc R
H7B H 0.5368 -0.0377 -0.4308 0.024 Uiso 1 1 calc R
C8 C 0.7036(3) -0.1880(2) -0.3720(2) 0.0170(6) Uani 1 1 d .
H8A H 0.7815 -0.2160 -0.3967 0.020 Uiso 1 1 calc R
H8B H 0.7256 -0.1369 -0.2925 0.020 Uiso 1 1 calc R
C9 C 0.5458(3) -0.3687(2) -0.5171(2) 0.0232(7) Uani 1 1 d .
H9A H 0.6219 -0.3986 -0.5439 0.028 Uiso 1 1 calc R
H9B H 0.4662 -0.4337 -0.5311 0.028 Uiso 1 1 calc R
C10 C 0.4620(3) -0.2433(3) -0.3537(2) 0.0258(7) Uani 1 1 d .
H10A H 0.3816 -0.3074 -0.3667 0.031 Uiso 1 1 calc R
H10B H 0.4834 -0.1919 -0.2742 0.031 Uiso 1 1 calc R
C11 C 0.5806(3) -0.2884(3) -0.3945(2) 0.0212(6) Uani 1 1 d .
H11 H 0.5996 -0.3303 -0.3551 0.025 Uiso 1 1 calc R
C12 C 0.9957(3) 0.1905(2) -0.3264(2) 0.0153(6) Uani 1 1 d .
H12 H 1.0429 0.1469 -0.3854 0.018 Uiso 1 1 calc R
C13 C 0.9125(3) 0.2397(2) -0.3747(2) 0.0189(6) Uani 1 1 d .
H13A H 0.8710 0.2888 -0.3173 0.028 Uiso 1 1 calc R
H13B H 0.8423 0.1776 -0.4326 0.028 Uiso 1 1 calc R
H13C H 0.9711 0.2841 -0.4051 0.028 Uiso 1 1 calc R
C14 C 1.1040(3) 0.2869(2) -0.2345(2) 0.0199(6) Uani 1 1 d .
H14A H 1.1552 0.3386 -0.2611 0.030 Uiso 1 1 calc R
H14B H 1.1646 0.2552 -0.2108 0.030 Uiso 1 1 calc R
H14C H 1.0616 0.3286 -0.1729 0.030 Uiso 1 1 calc R
C15 C 1.0123(3) 0.0269(2) -0.2485(2) 0.0146(6) Uani 1 1 d .
H15 H 0.9576 -0.0499 -0.2600 0.017 Uiso 1 1 calc R
C16 C 1.1203(3) 0.0062(3) -0.3234(2) 0.0192(6) Uani 1 1 d .
H16A H 1.1807 0.0792 -0.3124 0.029 Uiso 1 1 calc R
H16B H 1.0772 -0.0381 -0.3996 0.029 Uiso 1 1 calc R
H16C H 1.1718 -0.0358 -0.3059 0.029 Uiso 1 1 calc R
C17 C 1.0753(3) 0.0915(3) -0.1282(2) 0.0211(6) Uani 1 1 d .
H17A H 1.1280 0.0491 -0.1128 0.032 Uiso 1 1 calc R
H17B H 1.0041 0.0999 -0.0821 0.032 Uiso 1 1 calc R
H17C H 1.1340 0.1667 -0.1127 0.032 Uiso 1 1 calc R
C18 C 0.7504(3) 0.3695(2) 0.1192(2) 0.0166(6) Uani 1 1 d .
H18A H 0.7863 0.4421 0.1161 0.020 Uiso 1 1 calc R
H18B H 0.6846 0.3813 0.1713 0.020 Uiso 1 1 calc R
C19 C 0.8678(3) 0.3511(2) 0.1710(2) 0.0135(6) Uani 1 1 d .
C20 C 0.9894(3) 0.3563(2) 0.1097(2) 0.0156(6) Uani 1 1 d .
H20A H 1.0168 0.4295 0.1068 0.019 Uiso 1 1 calc R
H20B H 0.9642 0.2943 0.0339 0.019 Uiso 1 1 calc R
C21 C 1.1076(3) 0.3446(3) 0.1670(2) 0.0199(6) Uani 1 1 d .
H21 H 1.1852 0.3464 0.1253 0.024 Uiso 1 1 calc R
C22 C 1.0660(3) 0.2329(3) 0.1737(2) 0.0202(7) Uani 1 1 d .
H22A H 1.1423 0.2260 0.2110 0.024 Uiso 1 1 calc R
H22B H 1.0407 0.1684 0.0992 0.024 Uiso 1 1 calc R
C23 C 0.9467(3) 0.2294(2) 0.2367(2) 0.0193(6) Uani 1 1 d .
H23 H 0.9196 0.1559 0.2403 0.023 Uiso 1 1 calc R
C24 C 0.8286(3) 0.2385(2) 0.1770(2) 0.0164(6) Uani 1 1 d .
H24A H 0.8030 0.1743 0.1023 0.020 Uiso 1 1 calc R
H24B H 0.7501 0.2341 0.2162 0.020 Uiso 1 1 calc R
C25 C 0.9117(3) 0.4494(2) 0.2880(2) 0.0190(6) Uani 1 1 d .
H25A H 0.9384 0.5227 0.2853 0.023 Uiso 1 1 calc R
H25B H 0.8353 0.4484 0.3297 0.023 Uiso 1 1 calc R
C26 C 1.1491(3) 0.4429(3) 0.2827(2) 0.0236(7) Uani 1 1 d .
H26A H 1.1768 0.5160 0.2797 0.028 Uiso 1 1 calc R
H26B H 1.2263 0.4368 0.3198 0.028 Uiso 1 1 calc R
C27 C 0.9881(3) 0.3277(3) 0.3525(2) 0.0233(7) Uani 1 1 d .
H27A H 0.9117 0.3259 0.3942 0.028 Uiso 1 1 calc R
H27B H 1.0635 0.3204 0.3905 0.028 Uiso 1 1 calc R
C28 C 1.0306(3) 0.4390(3) 0.3465(2) 0.0222(7) Uani 1 1 d .
H28 H 1.0574 0.5037 0.4220 0.027 Uiso 1 1 calc R
C29 C 0.5152(3) 0.1742(2) 0.0167(2) 0.0176(6) Uani 1 1 d .
H29 H 0.5593 0.1509 0.0643 0.021 Uiso 1 1 calc R
C30 C 0.4376(3) 0.0631(3) -0.0832(2) 0.0224(7) Uani 1 1 d .
H30A H 0.3720 0.0157 -0.0595 0.034 Uiso 1 1 calc R
H30B H 0.5006 0.0224 -0.1210 0.034 Uiso 1 1 calc R
H30C H 0.3908 0.0803 -0.1329 0.034 Uiso 1 1 calc R
C31 C 0.4179(3) 0.2339(3) 0.0837(2) 0.0231(7) Uani 1 1 d .
H31A H 0.3641 0.2516 0.0384 0.035 Uiso 1 1 calc R
H31B H 0.4690 0.3044 0.1473 0.035 Uiso 1 1 calc R
H31C H 0.3583 0.1840 0.1083 0.035 Uiso 1 1 calc R
C32 C 0.5799(3) 0.3587(2) -0.0471(2) 0.0183(6) Uani 1 1 d .
H32 H 0.5411 0.4018 0.0187 0.022 Uiso 1 1 calc R
C33 C 0.4652(3) 0.2920(3) -0.1435(2) 0.0248(7) Uani 1 1 d .
H33A H 0.4320 0.3451 -0.1585 0.037 Uiso 1 1 calc R
H33B H 0.3921 0.2443 -0.1255 0.037 Uiso 1 1 calc R
H33C H 0.4983 0.2439 -0.2082 0.037 Uiso 1 1 calc R
C34 C 0.6839(3) 0.4458(3) -0.0688(2) 0.0230(7) Uani 1 1 d .
H34A H 0.7182 0.4065 -0.1366 0.034 Uiso 1 1 calc R
H34B H 0.7582 0.4878 -0.0080 0.034 Uiso 1 1 calc R
H34C H 0.6417 0.4988 -0.0756 0.034 Uiso 1 1 calc R
H1IR H 0.6838 0.1841 -0.2296 0.047(10) Uiso 1 1 d RD
H2IR H 0.8724 0.2870 -0.1267 0.036(9) Uiso 1 1 d RD
H3O H 0.7730 0.0059 -0.1212 0.053(15) Uiso 1 1 d R

loop_
_atom_site_aniso_label
_atom_site_aniso_U_11
_atom_site_aniso_U_22
_atom_site_aniso_U_33
_atom_site_aniso_U_23
_atom_site_aniso_U_13
_atom_site_aniso_U_12
Ir1 0.01144(6) 0.01524(6) 0.01152(6) 0.00522(4) 0.00340(4) 0.00448(4)
P1 0.0113(3) 0.0159(4) 0.0121(3) 0.0062(3) 0.0036(3) 0.0047(3)
P2 0.0114(3) 0.0141(4) 0.0108(3) 0.0053(3) 0.0033(3) 0.0039(3)
O1 0.0244(12) 0.0259(12) 0.0390(13) 0.0216(11) 0.0048(10) 0.0088(11)
C 0.0193(16) 0.0243(17) 0.0304(17) 0.0092(14) -0.0083(13) -0.0007(14)
C1 0.0195(15) 0.0150(14) 0.0128(13) 0.0061(11) 0.0034(11) 0.0033(12)
C2 0.0143(14) 0.0159(14) 0.0137(13) 0.0067(11) 0.0019(11) 0.0041(12)
C3 0.0244(16) 0.0226(16) 0.0101(13) 0.0065(12) 0.0027(11) 0.0035(13)
C4 0.0266(17) 0.0168(15) 0.0146(14) 0.0032(12) -0.0019(12) -0.0013(13)
C6 0.0126(15) 0.0235(17) 0.0315(17) 0.0055(14) 0.0031(12) 0.0040(13)
C7 0.0172(15) 0.0202(15) 0.0193(14) 0.0057(12) 0.0003(11) 0.0070(13)
C8 0.0171(14) 0.0188(15) 0.0158(14) 0.0085(12) 0.0029(11) 0.0056(13)
C9 0.0226(16) 0.0154(15) 0.0243(16) 0.0052(13) 0.0011(12) 0.0013(13)
C10 0.0189(16) 0.0286(18) 0.0210(15) 0.0088(14) 0.0072(12) -0.0023(14)
C11 0.0230(16) 0.0214(16) 0.0207(15) 0.0135(13) 0.0012(12) 0.0021(13)
C12 0.0153(14) 0.0142(14) 0.0161(13) 0.0061(11) 0.0073(11) 0.0050(12)
C13 0.0207(15) 0.0167(15) 0.0200(14) 0.0097(12) 0.0028(12) 0.0044(13)
C14 0.0176(15) 0.0171(15) 0.0247(15) 0.0098(13) 0.0041(12) 0.0043(13)
C15 0.0127(13) 0.0173(14) 0.0147(13) 0.0075(11) 0.0040(11) 0.0057(12)
C16 0.0192(15) 0.0225(16) 0.0216(15) 0.0131(13) 0.0086(12) 0.0094(13)
C17 0.0210(15) 0.0253(16) 0.0160(14) 0.0082(13) 0.0010(12) 0.0080(14)
C18 0.0173(14) 0.0147(14) 0.0150(13) 0.0034(11) 0.0011(11) 0.0063(12)
C19 0.0145(14) 0.0110(13) 0.0125(13) 0.0042(11) 0.0019(10) 0.0023(12)
C20 0.0143(14) 0.0159(14) 0.0156(13) 0.0076(12) 0.0013(11) 0.0023(12)
C21 0.0154(14) 0.0262(17) 0.0176(14) 0.0093(13) 0.0043(11) 0.0067(13)
C22 0.0235(16) 0.0262(17) 0.0142(14) 0.0080(12) 0.0035(11) 0.0150(14)
C23 0.0266(16) 0.0180(15) 0.0167(14) 0.0098(12) 0.0043(12) 0.0087(13)
C24 0.0176(14) 0.0149(14) 0.0158(14) 0.0067(12) 0.0049(11) 0.0039(12)
C25 0.0212(15) 0.0155(15) 0.0161(14) 0.0032(12) 0.0006(11) 0.0062(13)
C26 0.0210(16) 0.0235(16) 0.0220(15) 0.0081(13) -0.0050(12) 0.0048(14)
C27 0.0275(17) 0.0308(18) 0.0157(14) 0.0113(13) 0.0038(12) 0.0137(15)
C28 0.0247(16) 0.0229(16) 0.0136(14) 0.0033(12) -0.0028(12) 0.0081(14)
C29 0.0140(14) 0.0220(15) 0.0182(14) 0.0103(12) 0.0050(11) 0.0054(13)
C30 0.0159(15) 0.0203(16) 0.0272(16) 0.0096(13) 0.0041(12) 0.0019(13)
C31 0.0190(15) 0.0317(18) 0.0225(15) 0.0144(14) 0.0087(12) 0.0098(14)
C32 0.0166(14) 0.0237(16) 0.0207(14) 0.0132(13) 0.0047(11) 0.0098(13)
C33 0.0195(16) 0.0353(19) 0.0249(16) 0.0180(14) 0.0018(12) 0.0091(15)
C34 0.0229(16) 0.0252(17) 0.0282(16) 0.0173(14) 0.0073(13) 0.0093(14)

loop_
_atom_type_symbol
_atom_type_description
_atom_type_scat_dispersion_real
_atom_type_scat_dispersion_imag
_atom_type_scat_source
C C 0.0033 0.0016 'International Tables Vol C Tables 4.2.6.8 and 6.1.1.4'
H H 0.0000 0.0000 'International Tables Vol C Tables 4.2.6.8 and 6.1.1.4'
O O 0.0106 0.0060 'International Tables Vol C Tables 4.2.6.8 and 6.1.1.4'
P P 0.1023 0.0942 'International Tables Vol C Tables 4.2.6.8 and 6.1.1.4'
Ir Ir -1.4442 7.9887 'International Tables Vol C Tables 4.2.6.8 and 6.1.1.4'

loop_
_geom_angle_atom_site_label_1
_geom_angle_atom_site_label_2
_geom_angle_atom_site_label_3
_geom_angle
O1 Ir1 P2 95.72(7)
O1 Ir1 P1 91.13(7)
P2 Ir1 P1 172.92(3)
O1 Ir1 H1IR 135.6
P2 Ir1 H1IR 89.6
P1 Ir1 H1IR 86.7
O1 Ir1 H2IR 139.2
P2 Ir1 H2IR 84.9
P1 Ir1 H2IR 88.7
H1IR Ir1 H2IR 85.1
C29 P1 C18 102.48(13)
C29 P1 C32 105.68(13)
C18 P1 C32 98.51(13)
C29 P1 Ir1 115.15(9)
C18 P1 Ir1 117.91(9)
C32 P1 Ir1 114.95(9)
C1 P2 C12 99.08(13)
C1 P2 C15 102.42(12)
C12 P2 C15 104.02(13)
C1 P2 Ir1 118.69(9)
C12 P2 Ir1 114.67(9)
C15 P2 Ir1 115.58(9)
Ir1 O1 H3O 116.6
C4 C C6 109.2(2)
C4 C H0A 109.8
C6 C H0A 109.8
C4 C H0B 109.8
C6 C H0B 109.8
H0A C H0B 108.3
C2 C1 P2 123.01(19)
C2 C1 H1A 106.6
P2 C1 H1A 106.6
C2 C1 H1B 106.6
P2 C1 H1B 106.6
H1A C1 H1B 106.5
C1 C2 C8 113.1(2)
C1 C2 C7 111.9(2)
C8 C2 C7 108.5(2)
C1 C2 C3 107.6(2)
C8 C2 C3 107.8(2)
C7 C2 C3 107.6(2)
C4 C3 C2 111.7(2)
C4 C3 H3A 109.3
C2 C3 H3A 109.3
C4 C3 H3B 109.3
C2 C3 H3B 109.3
H3A C3 H3B 107.9
C9 C4 C3 108.9(2)
C9 C4 C 109.6(3)
C3 C4 C 109.2(2)
C9 C4 H4 109.7
C3 C4 H4 109.7
C C4 H4 109.7
C10 C6 C7 109.8(2)
C10 C6 C 109.4(2)
C7 C6 C 109.8(3)
C10 C6 H6 109.3
C7 C6 H6 109.3
C C6 H6 109.3
C6 C7 C2 110.4(2)
C6 C7 H7A 109.6
C2 C7 H7A 109.6
C6 C7 H7B 109.6
C2 C7 H7B 109.6
H7A C7 H7B 108.1
C11 C8 C2 111.0(2)
C11 C8 H8A 109.4
C2 C8 H8A 109.4
C11 C8 H8B 109.4
C2 C8 H8B 109.4
H8A C8 H8B 108.0
C4 C9 C11 109.6(2)
C4 C9 H9A 109.8
C11 C9 H9A 109.8
C4 C9 H9B 109.8
C11 C9 H9B 109.8
H9A C9 H9B 108.2
C6 C10 C11 109.6(2)
C6 C10 H10A 109.8
C11 C10 H10A 109.8
C6 C10 H10B 109.8
C11 C10 H10B 109.8
H10A C10 H10B 108.2
C8 C11 C9 110.1(2)
C8 C11 C10 108.7(2)
C9 C11 C10 109.3(2)
C8 C11 H11 109.5
C9 C11 H11 109.5
C10 C11 H11 109.5
C14 C12 C13 109.8(2)
C14 C12 P2 112.37(19)
C13 C12 P2 113.0(2)
C14 C12 H12 107.1
C13 C12 H12 107.1
P2 C12 H12 107.1
C12 C13 H13A 109.5
C12 C13 H13B 109.5
H13A C13 H13B 109.5
C12 C13 H13C 109.5
H13A C13 H13C 109.5
H13B C13 H13C 109.5
C12 C14 H14A 109.5
C12 C14 H14B 109.5
H14A C14 H14B 109.5
C12 C14 H14C 109.5
H14A C14 H14C 109.5
H14B C14 H14C 109.5
C17 C15 C16 111.0(2)
C17 C15 P2 112.97(17)
C16 C15 P2 114.92(19)
C17 C15 H15 105.7
C16 C15 H15 105.7
P2 C15 H15 105.7
C15 C16 H16A 109.5
C15 C16 H16B 109.5
H16A C16 H16B 109.5
C15 C16 H16C 109.5
H16A C16 H16C 109.5
H16B C16 H16C 109.5
C15 C17 H17A 109.5
C15 C17 H17B 109.5
H17A C17 H17B 109.5
C15 C17 H17C 109.5
H17A C17 H17C 109.5
H17B C17 H17C 109.5
C19 C18 P1 122.24(18)
C19 C18 H18A 106.8
P1 C18 H18A 106.8
C19 C18 H18B 106.8
P1 C18 H18B 106.8
H18A C18 H18B 106.6
C24 C19 C20 108.9(2)
C24 C19 C18 112.9(2)
C20 C19 C18 111.7(2)
C24 C19 C25 108.6(2)
C20 C19 C25 107.5(2)
C18 C19 C25 107.1(2)
C19 C20 C21 110.5(2)
C19 C20 H20A 109.5
C21 C20 H20A 109.5
C19 C20 H20B 109.5
C21 C20 H20B 109.5
H20A C20 H20B 108.1
C22 C21 C26 108.9(2)
C22 C21 C20 110.1(2)
C26 C21 C20 109.2(2)
C22 C21 H21 109.6
C26 C21 H21 109.6
C20 C21 H21 109.6
C21 C22 C23 109.7(2)
C21 C22 H22A 109.7
C23 C22 H22A 109.7
C21 C22 H22B 109.7
C23 C22 H22B 109.7
H22A C22 H22B 108.2
C22 C23 C27 109.3(2)
C22 C23 C24 109.2(2)
C27 C23 C24 110.6(2)
C22 C23 H23 109.3
C27 C23 H23 109.3
C24 C23 H23 109.3
C19 C24 C23 110.2(2)
C19 C24 H24A 109.6
C23 C24 H24A 109.6
C19 C24 H24B 109.6
C23 C24 H24B 109.6
H24A C24 H24B 108.1
C28 C25 C19 110.9(2)
C28 C25 H25A 109.5
C19 C25 H25A 109.5
C28 C25 H25B 109.5
C19 C25 H25B 109.5
H25A C25 H25B 108.0
C21 C26 C28 109.4(2)
C21 C26 H26A 109.8
C28 C26 H26A 109.8
C21 C26 H26B 109.8
C28 C26 H26B 109.8
H26A C26 H26B 108.2
C28 C27 C23 109.1(2)
C28 C27 H27A 109.9
C23 C27 H27A 109.9
C28 C27 H27B 109.9
C23 C27 H27B 109.9
H27A C27 H27B 108.3
C27 C28 C26 110.3(2)
C27 C28 C25 109.1(2)
C26 C28 C25 109.1(2)
C27 C28 H28 109.4
C26 C28 H28 109.4
C25 C28 H28 109.4
C31 C29 C30 110.5(2)
C31 C29 P1 115.7(2)
C30 C29 P1 113.2(2)
C31 C29 H29 105.5
C30 C29 H29 105.5
P1 C29 H29 105.5
C29 C30 H30A 109.5
C29 C30 H30B 109.5
H30A C30 H30B 109.5
C29 C30 H30C 109.5
H30A C30 H30C 109.5
H30B C30 H30C 109.5
C29 C31 H31A 109.5
C29 C31 H31B 109.5
H31A C31 H31B 109.5
C29 C31 H31C 109.5
H31A C31 H31C 109.5
H31B C31 H31C 109.5
C34 C32 C33 109.1(2)
C34 C32 P1 112.91(18)
C33 C32 P1 112.3(2)
C34 C32 H32 107.4
C33 C32 H32 107.4
P1 C32 H32 107.4
C32 C33 H33A 109.5
C32 C33 H33B 109.5
H33A C33 H33B 109.5
C32 C33 H33C 109.5
H33A C33 H33C 109.5
H33B C33 H33C 109.5
C32 C34 H34A 109.5
C32 C34 H34B 109.5
H34A C34 H34B 109.5
C32 C34 H34C 109.5
H34A C34 H34C 109.5
H34B C34 H34C 109.5

loop_
_geom_bond_atom_site_label_1
_geom_bond_atom_site_label_2
_geom_bond_distance
Ir1 O1 2.040(2)
Ir1 P2 2.2821(9)
Ir1 P1 2.2958(9)
Ir1 H1IR 1.5536
Ir1 H2IR 1.6123
P1 C29 1.851(3)
P1 C18 1.853(3)
P1 C32 1.860(3)
P2 C1 1.851(3)
P2 C12 1.851(3)
P2 C15 1.862(3)
O1 H3O 0.6653
C C4 1.529(4)
C C6 1.536(4)
C H0A 0.9900
C H0B 0.9900
C1 C2 1.533(4)
C1 H1A 0.9900
C1 H1B 0.9900
C2 C8 1.533(4)
C2 C7 1.541(3)
C2 C3 1.545(4)
C3 C4 1.526(4)
C3 H3A 0.9900
C3 H3B 0.9900
C4 C9 1.527(4)
C4 H4 1.0000
C6 C10 1.525(4)
C6 C7 1.527(4)
C6 H6 1.0000
C7 H7A 0.9900
C7 H7B 0.9900
C8 C11 1.527(4)
C8 H8A 0.9900
C8 H8B 0.9900
C9 C11 1.530(4)
C9 H9A 0.9900
C9 H9B 0.9900
C10 C11 1.530(4)
C10 H10A 0.9900
C10 H10B 0.9900
C11 H11 1.0000
C12 C14 1.529(4)
C12 C13 1.530(4)
C12 H12 1.0000
C13 H13A 0.9800
C13 H13B 0.9800
C13 H13C 0.9800
C14 H14A 0.9800
C14 H14B 0.9800
C14 H14C 0.9800
C15 C17 1.531(4)
C15 C16 1.535(4)
C15 H15 1.0000
C16 H16A 0.9800
C16 H16B 0.9800
C16 H16C 0.9800
C17 H17A 0.9800
C17 H17B 0.9800
C17 H17C 0.9800
C18 C19 1.540(3)
C18 H18A 0.9900
C18 H18B 0.9900
C19 C24 1.534(4)
C19 C20 1.537(4)
C19 C25 1.542(3)
C20 C21 1.538(3)
C20 H20A 0.9900
C20 H20B 0.9900
C21 C22 1.526(4)
C21 C26 1.529(4)
C21 H21 1.0000
C22 C23 1.529(4)
C22 H22A 0.9900
C22 H22B 0.9900
C23 C27 1.530(4)
C23 C24 1.535(4)
C23 H23 1.0000
C24 H24A 0.9900
C24 H24B 0.9900
C25 C28 1.542(4)
C25 H25A 0.9900
C25 H25B 0.9900
C26 C28 1.529(4)
C26 H26A 0.9900
C26 H26B 0.9900
C27 C28 1.517(4)
C27 H27A 0.9900
C27 H27B 0.9900
C28 H28 1.0000
C29 C31 1.533(4)
C29 C30 1.536(4)
C29 H29 1.0000
C30 H30A 0.9800
C30 H30B 0.9800
C30 H30C 0.9800
C31 H31A 0.9800
C31 H31B 0.9800
C31 H31C 0.9800
C32 C34 1.530(4)
C32 C33 1.534(4)
C32 H32 1.0000
C33 H33A 0.9800
C33 H33B 0.9800
C33 H33C 0.9800
C34 H34A 0.9800
C34 H34B 0.9800
C34 H34C 0.9800
